data_4103079
loop_
_publ_author_name
'Inmaculada Matas'
'George R. Whittell'
'Benjamin M. Partridge'
'Jason P. Holland'
'Mairi F. Haddow'
'Jennifer C. Green'
'Ian Manners'

_publ_section_title
;
 Synthesis, Electronic Structure, and Reactivity of Strained Nickel-,
 Palladium-, and Platinum-Bridged [1]Ferrocenophanes
;
_journal_name_full 'Journal of the American Chemical Society'
_journal_page_first 13279
_journal_page_last 13289
_journal_paper_doi 10.1021/ja103367e
_journal_volume 132
_journal_year 2010
_chemical_formula_moiety C34H62FeNiP2
_chemical_formula_sum 'C34 H62 Fe Ni P2'
_chemical_formula_weight 647.34
_chemical_name_systematic
; 
 ? 
;
_space_group_IT_number 14
_symmetry_cell_setting monoclinic
_symmetry_space_group_name_Hall '-P 2ybc'
_symmetry_space_group_name_H-M 'P 1 21/c 1'
_atom_sites_solution_hydrogens geom
_atom_sites_solution_primary direct
_atom_sites_solution_secondary difmap
_audit_creation_method SHELXL-97
_cell_angle_alpha 90.00
_cell_angle_beta 107.40(3)
_cell_angle_gamma 90.00
_cell_formula_units_Z 4
_cell_length_a 18.170(4)
_cell_length_b 9.5255(19)
_cell_length_c 20.973(4)
_cell_measurement_reflns_used 1229
_cell_measurement_temperature 100(2)
_cell_measurement_theta_max 36.160
_cell_measurement_theta_min 4.699
_cell_volume 3463.9(13)
_computing_cell_refinement 'SAINT (Bruker, 2001)'
_computing_data_collection 'SMART (Bruker, 2001)'
_computing_data_reduction 'SHELXTL (Bruker, 2001)'
_computing_molecular_graphics 'SHELXTL (Bruker, 2001)'
_computing_publication_material 'SHELXTL (Bruker, 2001)'
_computing_structure_refinement 'SHELXL-97 (Sheldrick, 1997)'
_computing_structure_solution 'SHELXS-97 (Sheldrick, 1990)'
_diffrn_ambient_temperature 100(2)
_diffrn_detector_area_resol_mean 5.6
_diffrn_measured_fraction_theta_full 1.000
_diffrn_measured_fraction_theta_max 1.000
_diffrn_measurement_device_type 'CCD area detector'
_diffrn_measurement_method 'frames each covering 0.3\% in\w'
_diffrn_radiation_monochromator graphite
_diffrn_radiation_source 'fine-focus sealed tube'
_diffrn_radiation_type MoK\a
_diffrn_radiation_wavelength 0.71073
_diffrn_reflns_av_R_equivalents 0.1421
_diffrn_reflns_av_sigmaI/netI 0.1152
_diffrn_reflns_limit_h_max 23
_diffrn_reflns_limit_h_min -23
_diffrn_reflns_limit_k_max 12
_diffrn_reflns_limit_k_min -12
_diffrn_reflns_limit_l_max 27
_diffrn_reflns_limit_l_min -27
_diffrn_reflns_number 38899
_diffrn_reflns_theta_full 27.48
_diffrn_reflns_theta_max 27.48
_diffrn_reflns_theta_min 1.17
_exptl_absorpt_coefficient_mu 1.075
_exptl_absorpt_correction_T_max 1.0
_exptl_absorpt_correction_T_min 0.607210
_exptl_absorpt_correction_type multi-scan
_exptl_absorpt_process_details 'SADABS (Sheldrick, 1996)'
_exptl_crystal_colour Orange
_exptl_crystal_density_diffrn 1.241
_exptl_crystal_density_method 'not measured'
_exptl_crystal_description Block
_exptl_crystal_F_000 1400
_exptl_crystal_size_max 0.2
_exptl_crystal_size_mid 0.1
_exptl_crystal_size_min 0.05
_refine_diff_density_max 0.589
_refine_diff_density_min -1.013
_refine_diff_density_rms 0.145
_refine_ls_extinction_method none
_refine_ls_goodness_of_fit_ref 1.143
_refine_ls_hydrogen_treatment constr
_refine_ls_matrix_type full
_refine_ls_number_parameters 349
_refine_ls_number_reflns 7936
_refine_ls_number_restraints 0
_refine_ls_restrained_S_all 1.143
_refine_ls_R_factor_all 0.1244
_refine_ls_R_factor_gt 0.0827
_refine_ls_shift/su_max 0.001
_refine_ls_shift/su_mean 0.000
_refine_ls_structure_factor_coef Fsqd
_refine_ls_weighting_details 'calc w=1/[\s^2^(Fo^2^)+(0.0593P)^2^+2.4668P] where P=(Fo^2^+2Fc^2^)/3'
_refine_ls_weighting_scheme calc
_refine_ls_wR_factor_gt 0.1459
_refine_ls_wR_factor_ref 0.1693
_reflns_number_gt 5667
_reflns_number_total 7936
_reflns_threshold_expression >2sigma(I)
_cod_data_source_file ja103367e_si_002.cif
_cod_data_source_block nicopham
_cod_original_cell_volume 3463.9(12)
_cod_database_code 4103079

loop_
_symmetry_equiv_pos_as_xyz
'x, y, z'
'-x, y+1/2, -z+1/2'
'-x, -y, -z'
'x, -y-1/2, z-1/2'

loop_
_atom_site_label
_atom_site_type_symbol
_atom_site_fract_x
_atom_site_fract_y
_atom_site_fract_z
_atom_site_U_iso_or_equiv
_atom_site_adp_type
_atom_site_occupancy
_atom_site_symmetry_multiplicity
_atom_site_calc_flag
_atom_site_refinement_flags
Ni1 Ni 0.24045(4) 0.00932(6) 0.03863(3) 0.01133(16) Uani 1 1 d .
Fe2 Fe 0.22638(4) -0.26529(7) 0.10709(4) 0.01514(19) Uani 1 1 d .
P3 P 0.14838(7) 0.16237(13) 0.00143(6) 0.0121(3) Uani 1 1 d .
P4 P 0.34429(7) 0.08171(13) 0.01753(6) 0.0130(3) Uani 1 1 d .
C6 C 0.1642(3) -0.0970(5) 0.0683(2) 0.0143(11) Uani 1 1 d .
C2 C 0.3320(3) -0.1837(6) 0.1478(3) 0.0216(12) Uani 1 1 d .
H2 H 0.3466 -0.1140 0.1816 0.026 Uiso 1 1 calc R
C23 C 0.0664(3) 0.0789(5) -0.0589(2) 0.0109(10) Uani 1 1 d .
H23A H 0.0480 0.0000 -0.0370 0.013 Uiso 1 1 calc R
H23B H 0.0239 0.1477 -0.0738 0.013 Uiso 1 1 calc R
C15 C 0.3481(3) 0.2411(5) -0.0311(3) 0.0176(11) Uani 1 1 d .
H15A H 0.3069 0.2336 -0.0742 0.021 Uiso 1 1 calc R
H15B H 0.3351 0.3220 -0.0069 0.021 Uiso 1 1 calc R
C20 C 0.3250(3) -0.0955(5) -0.0923(2) 0.0184(11) Uani 1 1 d .
H20A H 0.3107 -0.0132 -0.1223 0.022 Uiso 1 1 calc R
H20B H 0.2777 -0.1294 -0.0830 0.022 Uiso 1 1 calc R
C7 C 0.1653(3) -0.1158(5) 0.1367(3) 0.0181(11) Uani 1 1 d .
H7 H 0.1838 -0.0483 0.1712 0.022 Uiso 1 1 calc R
C8 C 0.1349(3) -0.2500(5) 0.1456(3) 0.0210(12) Uani 1 1 d .
H8 H 0.1310 -0.2877 0.1864 0.025 Uiso 1 1 calc R
C1 C 0.3037(3) -0.1544(5) 0.0778(3) 0.0158(11) Uani 1 1 d .
C3 C 0.3354(3) -0.3306(6) 0.1602(3) 0.0243(13) Uani 1 1 d .
H3 H 0.3508 -0.3746 0.2028 0.029 Uiso 1 1 calc R
C10 C 0.1276(3) -0.2240(5) 0.0352(3) 0.0165(11) Uani 1 1 d .
H10 H 0.1159 -0.2424 -0.0113 0.020 Uiso 1 1 calc R
C19 C 0.3828(3) -0.0501(5) -0.0273(2) 0.0136(10) Uani 1 1 d .
H19A H 0.4289 -0.0112 -0.0369 0.016 Uiso 1 1 calc R
H19B H 0.3993 -0.1333 0.0017 0.016 Uiso 1 1 calc R
C24 C 0.0873(3) 0.0242(5) -0.1194(2) 0.0160(11) Uani 1 1 d .
H24A H 0.0912 0.1046 -0.1481 0.019 Uiso 1 1 calc R
H24B H 0.1386 -0.0212 -0.1040 0.019 Uiso 1 1 calc R
C4 C 0.3120(3) -0.3993(6) 0.0978(3) 0.0233(13) Uani 1 1 d .
H4 H 0.3090 -0.4978 0.0906 0.028 Uiso 1 1 calc R
C27 C 0.1638(3) 0.3216(5) -0.0430(3) 0.0153(11) Uani 1 1 d .
H27A H 0.2021 0.3809 -0.0108 0.018 Uiso 1 1 calc R
H27B H 0.1873 0.2924 -0.0779 0.018 Uiso 1 1 calc R
C5 C 0.2937(3) -0.2932(5) 0.0476(3) 0.0214(12) Uani 1 1 d .
H5 H 0.2772 -0.3108 0.0009 0.026 Uiso 1 1 calc R
C16 C 0.4229(3) 0.2765(5) -0.0465(3) 0.0225(12) Uani 1 1 d .
H16A H 0.4648 0.2881 -0.0040 0.027 Uiso 1 1 calc R
H16B H 0.4369 0.1976 -0.0713 0.027 Uiso 1 1 calc R
C25 C 0.0294(3) -0.0805(5) -0.1607(3) 0.0178(11) Uani 1 1 d .
H25A H 0.0236 -0.1590 -0.1317 0.021 Uiso 1 1 calc R
H25B H -0.0214 -0.0340 -0.1782 0.021 Uiso 1 1 calc R
C31 C 0.1100(3) 0.2268(5) 0.0668(2) 0.0143(11) Uani 1 1 d .
H31A H 0.0708 0.2999 0.0479 0.017 Uiso 1 1 calc R
H31B H 0.0842 0.1486 0.0827 0.017 Uiso 1 1 calc R
C33 C 0.1435(3) 0.3300(6) 0.1842(3) 0.0212(12) Uani 1 1 d .
H33A H 0.1193 0.2475 0.1985 0.025 Uiso 1 1 calc R
H33B H 0.1036 0.4036 0.1693 0.025 Uiso 1 1 calc R
C12 C 0.4019(3) 0.2071(5) 0.1438(3) 0.0196(12) Uani 1 1 d .
H12A H 0.3921 0.3014 0.1232 0.023 Uiso 1 1 calc R
H12B H 0.3534 0.1742 0.1512 0.023 Uiso 1 1 calc R
C26 C 0.0536(3) -0.1386(6) -0.2188(3) 0.0252(13) Uani 1 1 d .
H26A H 0.0526 -0.0633 -0.2508 0.038 Uiso 1 1 calc R
H26B H 0.0178 -0.2132 -0.2408 0.038 Uiso 1 1 calc R
H26C H 0.1059 -0.1769 -0.2021 0.038 Uiso 1 1 calc R
C11 C 0.4228(3) 0.1072(5) 0.0947(2) 0.0174(11) Uani 1 1 d .
H11A H 0.4375 0.0150 0.1167 0.021 Uiso 1 1 calc R
H11B H 0.4683 0.1449 0.0836 0.021 Uiso 1 1 calc R
C9 C 0.1116(3) -0.3167(5) 0.0824(3) 0.0192(12) Uani 1 1 d .
H9 H 0.0893 -0.4074 0.0732 0.023 Uiso 1 1 calc R
C21 C 0.3554(3) -0.2102(6) -0.1275(3) 0.0277(14) Uani 1 1 d .
H21A H 0.3951 -0.1696 -0.1457 0.033 Uiso 1 1 calc R
H21B H 0.3809 -0.2825 -0.0943 0.033 Uiso 1 1 calc R
C32 C 0.1727(3) 0.2884(5) 0.1261(3) 0.0187(12) Uani 1 1 d .
H32A H 0.2144 0.2184 0.1419 0.022 Uiso 1 1 calc R
H32B H 0.1950 0.3721 0.1109 0.022 Uiso 1 1 calc R
C22 C 0.2947(4) -0.2805(7) -0.1836(3) 0.0401(17) Uani 1 1 d .
H22A H 0.2577 -0.3287 -0.1656 0.060 Uiso 1 1 calc R
H22B H 0.3193 -0.3488 -0.2057 0.060 Uiso 1 1 calc R
H22C H 0.2678 -0.2095 -0.2161 0.060 Uiso 1 1 calc R
C17 C 0.4158(4) 0.4094(6) -0.0874(3) 0.0334(15) Uani 1 1 d .
H17A H 0.3756 0.3956 -0.1307 0.040 Uiso 1 1 calc R
H17B H 0.3986 0.4867 -0.0637 0.040 Uiso 1 1 calc R
C18 C 0.4902(4) 0.4519(6) -0.1003(4) 0.0389(17) Uani 1 1 d .
H18A H 0.5284 0.4774 -0.0580 0.058 Uiso 1 1 calc R
H18B H 0.4807 0.5326 -0.1307 0.058 Uiso 1 1 calc R
H18C H 0.5097 0.3732 -0.1207 0.058 Uiso 1 1 calc R
C29 C 0.1122(3) 0.5273(5) -0.1207(3) 0.0226(12) Uani 1 1 d .
H29A H 0.0655 0.5852 -0.1395 0.027 Uiso 1 1 calc R
H29B H 0.1531 0.5892 -0.0929 0.027 Uiso 1 1 calc R
C13 C 0.4628(3) 0.2195(5) 0.2107(3) 0.0213(12) Uani 1 1 d .
H13A H 0.4718 0.1256 0.2317 0.026 Uiso 1 1 calc R
H13B H 0.5116 0.2505 0.2033 0.026 Uiso 1 1 calc R
C28 C 0.0941(3) 0.4131(5) -0.0764(3) 0.0217(12) Uani 1 1 d .
H28A H 0.0756 0.4578 -0.0414 0.026 Uiso 1 1 calc R
H28B H 0.0521 0.3529 -0.1038 0.026 Uiso 1 1 calc R
C14 C 0.4425(4) 0.3201(6) 0.2581(3) 0.0322(14) Uani 1 1 d .
H14A H 0.4370 0.4149 0.2391 0.048 Uiso 1 1 calc R
H14B H 0.4835 0.3197 0.3009 0.048 Uiso 1 1 calc R
H14C H 0.3938 0.2912 0.2652 0.048 Uiso 1 1 calc R
C30 C 0.1387(3) 0.4686(6) -0.1778(3) 0.0279(14) Uani 1 1 d .
H30A H 0.1910 0.4306 -0.1600 0.042 Uiso 1 1 calc R
H30B H 0.1387 0.5438 -0.2098 0.042 Uiso 1 1 calc R
H30C H 0.1035 0.3938 -0.2005 0.042 Uiso 1 1 calc R
C34 C 0.2083(3) 0.3847(7) 0.2434(3) 0.0307(14) Uani 1 1 d .
H34A H 0.2454 0.3091 0.2611 0.046 Uiso 1 1 calc R
H34B H 0.1868 0.4173 0.2784 0.046 Uiso 1 1 calc R
H34C H 0.2345 0.4628 0.2288 0.046 Uiso 1 1 calc R

loop_
_atom_site_aniso_label
_atom_site_aniso_U_11
_atom_site_aniso_U_22
_atom_site_aniso_U_33
_atom_site_aniso_U_23
_atom_site_aniso_U_13
_atom_site_aniso_U_12
Ni1 0.0100(3) 0.0107(3) 0.0140(3) 0.0021(3) 0.0046(2) 0.0009(3)
Fe2 0.0122(4) 0.0133(4) 0.0204(4) 0.0051(3) 0.0056(3) 0.0017(3)
P3 0.0118(7) 0.0126(6) 0.0124(7) 0.0004(5) 0.0042(5) 0.0007(5)
P4 0.0103(6) 0.0131(6) 0.0155(7) 0.0002(5) 0.0038(5) 0.0015(5)
C6 0.006(2) 0.018(3) 0.019(3) 0.004(2) 0.004(2) 0.002(2)
C2 0.015(3) 0.022(3) 0.027(3) 0.006(2) 0.004(2) -0.005(2)
C23 0.011(2) 0.013(2) 0.011(2) 0.000(2) 0.005(2) 0.0008(19)
C15 0.016(3) 0.018(3) 0.023(3) 0.007(2) 0.012(2) 0.004(2)
C20 0.019(3) 0.018(3) 0.018(3) 0.002(2) 0.006(2) 0.003(2)
C7 0.017(3) 0.021(3) 0.018(3) 0.003(2) 0.008(2) 0.002(2)
C8 0.020(3) 0.019(3) 0.028(3) 0.017(2) 0.013(2) 0.007(2)
C1 0.009(2) 0.014(2) 0.027(3) 0.008(2) 0.009(2) 0.004(2)
C3 0.017(3) 0.025(3) 0.031(3) 0.017(3) 0.007(3) 0.005(2)
C10 0.014(3) 0.016(3) 0.020(3) 0.004(2) 0.005(2) 0.000(2)
C19 0.010(2) 0.017(3) 0.014(3) 0.001(2) 0.004(2) 0.001(2)
C24 0.016(3) 0.020(3) 0.015(3) -0.004(2) 0.009(2) -0.003(2)
C4 0.019(3) 0.014(3) 0.038(4) 0.009(2) 0.012(3) 0.007(2)
C27 0.013(3) 0.018(3) 0.018(3) 0.004(2) 0.008(2) -0.001(2)
C5 0.020(3) 0.019(3) 0.030(3) 0.000(2) 0.015(3) 0.001(2)
C16 0.021(3) 0.018(3) 0.032(3) 0.006(2) 0.014(3) -0.005(2)
C25 0.016(3) 0.020(3) 0.018(3) -0.001(2) 0.007(2) -0.002(2)
C31 0.017(3) 0.015(3) 0.013(3) 0.001(2) 0.009(2) 0.004(2)
C33 0.021(3) 0.021(3) 0.020(3) -0.003(2) 0.004(2) -0.002(2)
C12 0.013(3) 0.016(3) 0.027(3) -0.003(2) 0.003(2) 0.001(2)
C26 0.027(3) 0.032(3) 0.019(3) -0.009(2) 0.009(2) -0.006(3)
C11 0.013(3) 0.020(3) 0.018(3) 0.003(2) 0.003(2) 0.000(2)
C9 0.011(3) 0.014(3) 0.032(3) 0.008(2) 0.007(2) 0.002(2)
C21 0.027(3) 0.031(3) 0.025(3) -0.012(3) 0.007(3) 0.004(3)
C32 0.024(3) 0.015(3) 0.021(3) -0.005(2) 0.012(2) -0.004(2)
C22 0.043(4) 0.038(4) 0.036(4) -0.002(3) 0.008(3) 0.002(3)
C17 0.034(4) 0.027(3) 0.051(4) 0.017(3) 0.031(3) 0.010(3)
C18 0.041(4) 0.025(3) 0.063(5) 0.007(3) 0.035(4) -0.007(3)
C29 0.022(3) 0.014(3) 0.029(3) 0.010(2) 0.003(2) 0.005(2)
C13 0.024(3) 0.018(3) 0.021(3) 0.002(2) 0.005(2) -0.001(2)
C28 0.015(3) 0.018(3) 0.034(3) 0.006(2) 0.010(2) 0.004(2)
C14 0.034(4) 0.031(3) 0.030(3) -0.007(3) 0.007(3) 0.004(3)
C30 0.034(4) 0.026(3) 0.023(3) 0.009(3) 0.009(3) -0.003(3)
C34 0.028(3) 0.039(4) 0.028(3) -0.014(3) 0.013(3) -0.006(3)

loop_
_atom_type_symbol
_atom_type_description
_atom_type_scat_dispersion_real
_atom_type_scat_dispersion_imag
_atom_type_scat_source
C C 0.0033 0.0016 'International Tables Vol C Tables 4.2.6.8 and 6.1.1.4'
H H 0.0000 0.0000 'International Tables Vol C Tables 4.2.6.8 and 6.1.1.4'
P P 0.1023 0.0942 'International Tables Vol C Tables 4.2.6.8 and 6.1.1.4'
Fe Fe 0.3463 0.8444 'International Tables Vol C Tables 4.2.6.8 and 6.1.1.4'
Ni Ni 0.3393 1.1124 'International Tables Vol C Tables 4.2.6.8 and 6.1.1.4'

loop_
_geom_angle_atom_site_label_1
_geom_angle_atom_site_label_2
_geom_angle_atom_site_label_3
_geom_angle
C6 Ni1 C1 80.7(2)
C6 Ni1 P4 165.05(15)
C1 Ni1 P4 84.41(14)
C6 Ni1 P3 85.39(14)
C1 Ni1 P3 166.02(14)
P4 Ni1 P3 109.56(6)
C6 Fe2 C1 79.24(19)
C6 Fe2 C10 42.6(2)
C1 Fe2 C10 102.6(2)
C6 Fe2 C2 102.4(2)
C1 Fe2 C2 41.9(2)
C10 Fe2 C2 140.3(2)
C6 Fe2 C5 103.2(2)
C1 Fe2 C5 42.6(2)
C10 Fe2 C5 97.6(2)
C2 Fe2 C5 68.5(2)
C6 Fe2 C7 42.2(2)
C1 Fe2 C7 103.0(2)
C10 Fe2 C7 69.0(2)
C2 Fe2 C7 98.0(2)
C5 Fe2 C7 141.2(2)
C6 Fe2 C9 71.28(19)
C1 Fe2 C9 143.5(2)
C10 Fe2 C9 40.91(19)
C2 Fe2 C9 165.7(2)
C5 Fe2 C9 125.0(2)
C7 Fe2 C9 68.6(2)
C6 Fe2 C3 143.3(2)
C1 Fe2 C3 71.0(2)
C10 Fe2 C3 164.9(2)
C2 Fe2 C3 40.9(2)
C5 Fe2 C3 68.3(2)
C7 Fe2 C3 125.2(2)
C9 Fe2 C3 143.7(2)
C6 Fe2 C8 71.19(19)
C1 Fe2 C8 144.0(2)
C10 Fe2 C8 68.6(2)
C2 Fe2 C8 125.9(2)
C5 Fe2 C8 165.0(2)
C7 Fe2 C8 41.0(2)
C9 Fe2 C8 40.3(2)
C3 Fe2 C8 124.6(2)
C6 Fe2 C4 144.2(2)
C1 Fe2 C4 71.3(2)
C10 Fe2 C4 125.4(2)
C2 Fe2 C4 68.2(2)
C5 Fe2 C4 40.9(2)
C7 Fe2 C4 164.9(2)
C9 Fe2 C4 124.5(2)
C3 Fe2 C4 40.0(2)
C8 Fe2 C4 143.1(2)
C31 P3 C23 104.6(2)
C31 P3 C27 104.7(2)
C23 P3 C27 102.9(2)
C31 P3 Ni1 112.42(17)
C23 P3 Ni1 109.70(16)
C27 P3 Ni1 120.96(16)
C11 P4 C19 103.3(2)
C11 P4 C15 103.5(2)
C19 P4 C15 101.4(2)
C11 P4 Ni1 110.92(17)
C19 P4 Ni1 112.08(17)
C15 P4 Ni1 123.56(17)
C7 C6 C10 103.9(4)
C7 C6 Ni1 125.4(4)
C10 C6 Ni1 123.0(4)
C7 C6 Fe2 69.8(3)
C10 C6 Fe2 69.4(3)
Ni1 C6 Fe2 100.2(2)
C3 C2 C1 111.2(5)
C3 C2 Fe2 71.4(3)
C1 C2 Fe2 68.6(3)
C24 C23 P3 111.9(3)
C16 C15 P4 118.9(4)
C19 C20 C21 112.9(4)
C8 C7 C6 110.5(5)
C8 C7 Fe2 71.2(3)
C6 C7 Fe2 68.0(3)
C9 C8 C7 107.3(4)
C9 C8 Fe2 69.6(3)
C7 C8 Fe2 67.8(3)
C2 C1 C5 103.3(4)
C2 C1 Ni1 124.7(4)
C5 C1 Ni1 124.0(4)
C2 C1 Fe2 69.6(3)
C5 C1 Fe2 69.2(3)
Ni1 C1 Fe2 99.9(2)
C4 C3 C2 107.6(5)
C4 C3 Fe2 70.3(3)
C2 C3 Fe2 67.7(3)
C9 C10 C6 110.1(5)
C9 C10 Fe2 71.2(3)
C6 C10 Fe2 68.0(3)
C20 C19 P4 112.9(3)
C25 C24 C23 113.5(4)
C3 C4 C5 107.2(5)
C3 C4 Fe2 69.7(3)
C5 C4 Fe2 67.4(3)
C28 C27 P3 118.1(3)
C4 C5 C1 110.6(5)
C4 C5 Fe2 71.7(3)
C1 C5 Fe2 68.2(3)
C17 C16 C15 112.0(4)
C26 C25 C24 112.3(4)
C32 C31 P3 112.5(3)
C32 C33 C34 111.9(4)
C13 C12 C11 114.4(4)
C12 C11 P4 113.2(3)
C8 C9 C10 108.0(4)
C8 C9 Fe2 70.1(3)
C10 C9 Fe2 67.9(3)
C22 C21 C20 114.3(5)
C33 C32 C31 113.5(4)
C18 C17 C16 113.4(5)
C30 C29 C28 113.1(4)
C14 C13 C12 114.1(5)
C27 C28 C29 112.7(4)

loop_
_geom_bond_atom_site_label_1
_geom_bond_atom_site_label_2
_geom_bond_distance
Ni1 C6 1.961(5)
Ni1 C1 1.965(5)
Ni1 P4 2.1750(14)
Ni1 P3 2.1800(15)
Fe2 C6 1.990(5)
Fe2 C1 1.995(5)
Fe2 C10 2.008(5)
Fe2 C2 2.009(5)
Fe2 C5 2.009(5)
Fe2 C7 2.014(5)
Fe2 C9 2.052(5)
Fe2 C3 2.058(5)
Fe2 C8 2.059(5)
Fe2 C4 2.066(5)
P3 C31 1.821(5)
P3 C23 1.823(5)
P3 C27 1.846(5)
P4 C11 1.826(5)
P4 C19 1.829(5)
P4 C15 1.842(5)
C6 C7 1.441(7)
C6 C10 1.454(7)
C2 C3 1.421(7)
C2 C1 1.431(7)
C23 C24 1.521(6)
C15 C16 1.525(7)
C20 C19 1.514(7)
C20 C21 1.514(7)
C7 C8 1.427(7)
C8 C9 1.416(8)
C1 C5 1.453(7)
C3 C4 1.410(8)
C10 C9 1.419(7)
C24 C25 1.519(7)
C4 C5 1.426(7)
C27 C28 1.523(7)
C16 C17 1.513(7)
C25 C26 1.517(7)
C31 C32 1.530(7)
C33 C32 1.519(7)
C33 C34 1.525(7)
C12 C13 1.509(7)
C12 C11 1.531(7)
C21 C22 1.508(8)
C17 C18 1.511(8)
C29 C30 1.524(7)
C29 C28 1.529(7)
C13 C14 1.504(7)
